data_1571545
loop_
_publ_author_name
'Tipping, Max B.'
'Pru&#xf1;onosa Lara, Lid&#xf3;n'
'Solea, Atena B.'
'von Krbek, Larissa K. S.'
'Ward, Michael D.'

_publ_section_title
;
 Photoswitching of Co(ii)-based coordination cages containing azobenzene
 backbones.
;
_journal_issue 22
_journal_name_full 'Chemical science'
_journal_page_first 8488
_journal_page_last 8499
_journal_paper_doi 10.1039/d4sc01575d
_journal_volume 15
_journal_year 2024
_chemical_formula_moiety 'C30 H24 N8'
_chemical_formula_sum 'C30 H24 N8'
_chemical_formula_weight 496.57
_space_group_crystal_system monoclinic
_space_group_IT_number 14
_space_group_name_Hall '-P 2yn'
_space_group_name_H-M_alt 'P 1 21/n 1'
_atom_sites_solution_hydrogens geom
_atom_sites_solution_primary dual
_audit_creation_date 2024-01-29
_audit_creation_method
;
Olex2 1.3
(compiled 2020.11.12 svn.r5f609507 for OlexSys, GUI svn.r6408)
;
_audit_update_record
;
2024-03-06 deposited with the CCDC.	2024-05-03 downloaded from the CCDC.
;
_cell_angle_alpha 90
_cell_angle_beta 92.563(6)
_cell_angle_gamma 90
_cell_formula_units_Z 2
_cell_length_a 12.4889(8)
_cell_length_b 4.8850(3)
_cell_length_c 20.2570(12)
_cell_measurement_reflns_used 4252
_cell_measurement_temperature 99.99(10)
_cell_measurement_theta_max 75.0840
_cell_measurement_theta_min 4.0840
_cell_volume 1234.61(13)
_computing_cell_refinement 'CrysAlisPro 1.171.41.110a (Rigaku OD, 2021)'
_computing_data_collection 'CrysAlisPro 1.171.41.110a (Rigaku OD, 2021)'
_computing_data_reduction 'CrysAlisPro 1.171.41.110a (Rigaku OD, 2021)'
_computing_molecular_graphics 'Olex2 1.3 (Dolomanov et al., 2009)'
_computing_publication_material 'Olex2 1.3 (Dolomanov et al., 2009)'
_computing_structure_refinement 'SHELXL 2018/3 (Sheldrick, 2015)'
_computing_structure_solution 'SHELXT 2018/2 (Sheldrick, 2018)'
_diffrn_ambient_temperature 100.15
_diffrn_detector_area_resol_mean 10.0000
_diffrn_detector_type HyPix
_diffrn_measured_fraction_theta_full 0.965
_diffrn_measured_fraction_theta_max 0.904
_diffrn_measurement_details
;
List of Runs (angles in degrees, time in seconds):

  # Type    Start    End  Width  t~exp~   \w     \q     \k     \f   Frames
#--------------------------------------------------------------------------
  1  \w    -44.00  25.00   0.50    1.04    --  -48.18  40.00 -29.00  138
  2  \w    -24.00  44.00   0.50    1.04    --   48.18 -40.00 176.00  136
  3  \w     36.00 121.00   0.50    1.04    --   48.18  40.00 -29.00  170
  4  \w   -164.00 -78.00   0.50    4.15    --  -91.75 -40.00 176.00  172
  5  \w     95.00 178.00   0.50    4.15    --  108.13  40.00 -29.00  166
  6  \w    -86.00 -13.00   0.50    1.04    --  -48.18 125.00  90.00  146
  7  \w   -121.00 -36.00   0.50    1.04    --  -48.18 -40.00 176.00  170
  8  \w    -85.00 -19.00   0.50    4.15    --  -91.75 125.00   0.00  132
  9  \w    -66.00 -19.00   0.50    4.15    --  -91.75  57.00-120.00   94
 10  \w    -66.00 -19.00   0.50    4.15    --  -91.75  57.00 120.00   94
 11  \w   -163.00 -86.00   0.50    4.15    --  -91.75 -99.00 -60.00  154
 12  \w     36.00  66.00   0.50    4.15    --  108.13 -57.00-120.00   60
 13  \w     36.00  66.00   0.50    4.15    --  108.13 -57.00  60.00   60
 14  \w     36.00 106.00   0.50    4.15    --  108.13 -99.00-120.00  140
 15  \w     36.00  66.00   0.50    4.15    --  108.13 -57.00 120.00   60
 16  \w     36.00  66.00   0.50    4.15    --  108.13 -57.00  90.00   60
 17  \w     36.00 112.00   0.50    4.15    --  108.13-125.00  90.00  152
 18  \w     36.00  66.00   0.50    4.15    --  108.13 -57.00 -90.00   60
 19  \w     36.00  66.00   0.50    4.15    --  108.13 -57.00   0.00   60
 20  \w   -120.00 -25.00   0.50    1.04    --  -48.18 -77.00 -60.00  190
 21  \w   -119.00 -33.00   0.50    1.04    --  -48.18 -57.00 150.00  172
 22  \w   -119.00 -88.00   0.50    1.04    --  -48.18 -57.00  30.00   62
 23  \w   -121.00 -36.00   0.50    1.04    --  -48.18 -37.00  60.00  170
;
_diffrn_measurement_device 'four-circle diffractometer'
_diffrn_measurement_device_type 'XtaLAB Synergy, Dualflex, HyPix'
_diffrn_measurement_method '\w scans'
_diffrn_radiation_type CuK\a
_diffrn_radiation_wavelength 1.54184
_diffrn_reflns_av_R_equivalents 0.1565
_diffrn_reflns_av_unetI/netI 0.0987
_diffrn_reflns_Laue_measured_fraction_full 0.965
_diffrn_reflns_Laue_measured_fraction_max 0.904
_diffrn_reflns_limit_h_max 15
_diffrn_reflns_limit_h_min -15
_diffrn_reflns_limit_k_max 6
_diffrn_reflns_limit_k_min -5
_diffrn_reflns_limit_l_max 25
_diffrn_reflns_limit_l_min -18
_diffrn_reflns_number 10836
_diffrn_reflns_point_group_measured_fraction_full 0.965
_diffrn_reflns_point_group_measured_fraction_max 0.904
_diffrn_reflns_theta_full 67.684
_diffrn_reflns_theta_max 77.145
_diffrn_reflns_theta_min 4.079
_exptl_absorpt_coefficient_mu 0.664
_exptl_absorpt_correction_T_max 1.000
_exptl_absorpt_correction_T_min 0.779
_exptl_absorpt_correction_type gaussian
_exptl_absorpt_process_details
;
CrysAlisPro 1.171.41.110a (Rigaku Oxford Diffraction, 2021)
Numerical absorption correction based on gaussian integration over
a multifaceted crystal model
Empirical absorption correction using spherical harmonics,
implemented in SCALE3 ABSPACK scaling algorithm.
;
_exptl_crystal_colour 'clear orange'
_exptl_crystal_colour_lustre clear
_exptl_crystal_colour_primary orange
_exptl_crystal_density_diffrn 1.336
_exptl_crystal_description needle
_exptl_crystal_F_000 520
_exptl_crystal_preparation 'reflux in THF'
_exptl_crystal_recrystallization_method 'EtOAc/hexane vapour diffusion'
_exptl_crystal_size_max 0.17
_exptl_crystal_size_mid 0.05
_exptl_crystal_size_min 0.03
_refine_diff_density_max 0.310
_refine_diff_density_min -0.355
_refine_diff_density_rms 0.086
_refine_ls_extinction_coef 0.006(2)
_refine_ls_extinction_expression Fc^*^=kFc[1+0.001xFc^2^\l^3^/sin(2\q)]^-1/4^
_refine_ls_extinction_method 'SHELXL-2018/3 (Sheldrick 2018)'
_refine_ls_goodness_of_fit_ref 1.092
_refine_ls_hydrogen_treatment constr
_refine_ls_matrix_type full
_refine_ls_number_parameters 225
_refine_ls_number_reflns 2364
_refine_ls_number_restraints 252
_refine_ls_restrained_S_all 1.041
_refine_ls_R_factor_all 0.1034
_refine_ls_R_factor_gt 0.0736
_refine_ls_shift/su_max 0.000
_refine_ls_shift/su_mean 0.000
_refine_ls_structure_factor_coef Fsqd
_refine_ls_weighting_details 'w=1/[\s^2^(Fo^2^)+(0.1547P)^2^+0.2539P] where P=(Fo^2^+2Fc^2^)/3'
_refine_ls_weighting_scheme calc
_refine_ls_wR_factor_gt 0.1982
_refine_ls_wR_factor_ref 0.2539
_reflns_Friedel_coverage 0.000
_reflns_number_gt 1618
_reflns_number_total 2364
_reflns_threshold_expression 'I > 2\s(I)'
_cod_data_source_file d4sc01575d2.cif
_cod_data_source_block lm-azo_trans
_cod_depositor_comments 'Adding full bibliography for 1571545--1571546.cif.'
_cod_database_code 1571545
_shelx_shelxl_version_number 2018/3
_shelx_space_group_comment
;
The symmetry employed for this shelxl refinement is uniquely defined
by the following loop, which should always be used as a source of
symmetry information in preference to the above space-group names.
They are only intended as comments.
;
_shelx_estimated_absorpt_t_max 0.980
_shelx_estimated_absorpt_t_min 0.896
_olex2_refinement_description
;
1. Fixed Uiso
 At 1.2 times of:
  All C(H) groups, All C(H,H,H,H) groups
2. Rigid bond restraints
 C6A, C4A, C2A, C3A, C5A, C7A
 with sigma for 1-2 distances of 0.001 and sigma for 1-3 distances of 0.001
3. Uiso/Uaniso restraints and constraints
C6A \\sim C4A \\sim C2A \\sim C3A \\sim C5A \\sim C7A: within 2A with sigma of
0.001 and sigma for terminal atoms of 0.002 within 2A
4. Rigid body (RIGU) restrains
 All non-hydrogen atoms
 with sigma for 1-2 distances of 0.004 and sigma for 1-3 distances of 0.004
5. Others
 Sof(H8BC)=Sof(H8BD)=Sof(C7)=Sof(H7)=Sof(C2)=Sof(C3)=Sof(H3)=Sof(C4)=Sof(H4)=
 Sof(C5)=Sof(H5)=Sof(C6)=Sof(N1)=1-FVAR(1)
 Sof(C6A)=Sof(H8AA)=Sof(H8AB)=Sof(C4A)=Sof(H4A)=Sof(C2A)=Sof(C3A)=Sof(H3A)=
 Sof(C5A)=Sof(H5A)=Sof(C7A)=Sof(H7A)=Sof(N1A)=FVAR(1)
6.a Secondary CH2 refined with riding coordinates:
 C8(H8BC,H8BD), C8(H8AA,H8AB)
6.b Aromatic/amide H refined with riding coordinates:
 C16(H16), C12(H12), C17(H17), C19(H19), C18(H18), C13(H13), C4A(H4A),
 C3A(H3A), C5A(H5A), C7A(H7A), C7(H7), C3(H3), C4(H4), C5(H5)
6.c Fitted hexagon refined as free rotating group:
 C7(C2,C3,C4,C5,C6)
;
_olex2_submission_special_instructions 'No special instructions were received'
_oxdiff_exptl_absorpt_empirical_details
;
Empirical correction (ABSPACK) includes:
- Absorption correction using spherical harmonics
- Frame scaling
;

loop_
_space_group_symop_operation_xyz
'x, y, z'
'-x+1/2, y+1/2, -z+1/2'
'-x, -y, -z'
'x-1/2, -y-1/2, z-1/2'

loop_
_atom_site_label
_atom_site_type_symbol
_atom_site_fract_x
_atom_site_fract_y
_atom_site_fract_z
_atom_site_U_iso_or_equiv
_atom_site_adp_type
_atom_site_occupancy
_atom_site_site_symmetry_order
_atom_site_calc_flag
_atom_site_refinement_flags_posn
_atom_site_refinement_flags_adp
_atom_site_refinement_flags_occupancy
_atom_site_disorder_assembly
_atom_site_disorder_group
N15 N 0.63498(19) 0.8544(5) 0.69020(11) 0.0372(6) Uani 1 1 d . . . . .
N10 N 0.40654(19) 0.5502(5) 0.60140(11) 0.0389(6) Uani 1 1 d . . . . .
N9 N 0.3475(2) 0.3433(5) 0.62568(13) 0.0430(7) Uani 1 1 d . . . . .
C11 C 0.4820(2) 0.6004(6) 0.64943(13) 0.0352(7) Uani 1 1 d . . . . .
C14 C 0.5648(2) 0.8063(6) 0.63936(13) 0.0327(7) Uani 1 1 d . . . . .
C6A C 0.1638(16) 0.369(5) 0.5978(10) 0.0332(19) Uani 0.305(19) 1 d . U P A 1
C16 C 0.7101(2) 1.0446(7) 0.68122(15) 0.0412(7) Uani 1 1 d . . . . .
H16 H 0.760164 1.081438 0.716804 0.049 Uiso 1 1 calc R U . . .
C12 C 0.4694(2) 0.4309(6) 0.70435(14) 0.0406(7) Uani 1 1 d . . . . .
H12 H 0.511752 0.428308 0.744481 0.049 Uiso 1 1 calc R U . . .
C17 C 0.7192(2) 1.1908(7) 0.62316(15) 0.0438(8) Uani 1 1 d . . . . .
H17 H 0.773707 1.324858 0.619259 0.053 Uiso 1 1 calc R U . . .
C19 C 0.5705(3) 0.9403(7) 0.57917(15) 0.0457(8) Uani 1 1 d . . . . .
H19 H 0.521437 0.895870 0.543591 0.055 Uiso 1 1 calc R U . . .
C18 C 0.6474(3) 1.1371(7) 0.57123(14) 0.0443(8) Uani 1 1 d . . . . .
H18 H 0.650905 1.234211 0.530758 0.053 Uiso 1 1 calc R U . . .
C13 C 0.3826(3) 0.2699(7) 0.68753(16) 0.0479(8) Uani 1 1 d . . . . .
H13 H 0.352599 0.132364 0.714221 0.058 Uiso 1 1 calc R U . . .
C8 C 0.2555(3) 0.2407(8) 0.58683(18) 0.0528(9) Uani 1 1 d . . . . .
H8BC H 0.241797 0.048784 0.599705 0.063 Uiso 0.695(19) 1 calc R U P A 2
H8BD H 0.272338 0.241555 0.539529 0.063 Uiso 0.695(19) 1 calc R U P A 2
H8AA H 0.270244 0.257966 0.539391 0.063 Uiso 0.305(19) 1 calc R U P A 1
H8AB H 0.246793 0.043494 0.596518 0.063 Uiso 0.305(19) 1 calc R U P A 1
C4A C -0.0017(16) 0.515(4) 0.6504(9) 0.0334(19) Uani 0.305(19) 1 d . U P A 1
H4A H -0.051551 0.494116 0.684120 0.040 Uiso 0.305(19) 1 calc R U P A 1
C2A C 0.0508(16) 0.741(3) 0.5527(8) 0.0335(19) Uani 0.305(19) 1 d . U P A 1
C3A C -0.0179(14) 0.712(3) 0.6016(8) 0.0334(19) Uani 0.305(19) 1 d . U P A 1
H3A H -0.078668 0.828870 0.602670 0.040 Uiso 0.305(19) 1 calc R U P A 1
C5A C 0.0882(17) 0.351(3) 0.6493(8) 0.0333(19) Uani 0.305(19) 1 d . U P A 1
H5A H 0.100519 0.220987 0.683688 0.040 Uiso 0.305(19) 1 calc R U P A 1
C7A C 0.1390(15) 0.571(4) 0.5503(9) 0.0333(19) Uani 0.305(19) 1 d . U P A 1
H7A H 0.185164 0.591404 0.514576 0.040 Uiso 0.305(19) 1 calc R U P A 1
C7 C 0.1144(6) 0.6180(14) 0.5532(3) 0.0358(16) Uani 0.695(19) 1 d G . P A 2
H7 H 0.154141 0.665843 0.515971 0.043 Uiso 0.695(19) 1 calc R U P A 2
C2 C 0.0189(6) 0.7520(8) 0.5647(3) 0.0341(16) Uani 0.695(19) 1 d G . P A 2
C3 C -0.0392(4) 0.6820(11) 0.6192(4) 0.0351(16) Uani 0.695(19) 1 d G . P A 2
H3 H -0.104536 0.773631 0.627046 0.042 Uiso 0.695(19) 1 calc R U P A 2
C4 C -0.0018(6) 0.4780(13) 0.6621(3) 0.0372(16) Uani 0.695(19) 1 d G . P A 2
H4 H -0.041511 0.430129 0.699318 0.045 Uiso 0.695(19) 1 calc R U P A 2
C5 C 0.0938(6) 0.3439(13) 0.6506(4) 0.0373(13) Uani 0.695(19) 1 d G . P A 2
H5 H 0.119339 0.204482 0.679918 0.045 Uiso 0.695(19) 1 calc R U P A 2
C6 C 0.1519(5) 0.4139(15) 0.5961(4) 0.0342(16) Uani 0.695(19) 1 d G . P A 2
N1 N -0.0299(5) 0.9602(14) 0.5223(3) 0.0381(17) Uani 0.695(19) 1 d . . P A 2
N1A N 0.0431(10) 0.938(3) 0.5007(7) 0.033(3) Uani 0.305(19) 1 d . . P A 1

loop_
_atom_site_aniso_label
_atom_site_aniso_U_11
_atom_site_aniso_U_22
_atom_site_aniso_U_33
_atom_site_aniso_U_23
_atom_site_aniso_U_13
_atom_site_aniso_U_12
N15 0.0396(13) 0.0380(13) 0.0335(12) -0.0044(10) -0.0034(10) 0.0016(10)
N10 0.0369(13) 0.0435(14) 0.0361(12) -0.0042(10) 0.0000(10) -0.0072(11)
N9 0.0430(14) 0.0389(13) 0.0478(14) -0.0102(10) 0.0105(12) -0.0078(11)
C11 0.0351(15) 0.0368(14) 0.0340(14) -0.0027(11) 0.0049(11) 0.0022(11)
C14 0.0321(14) 0.0365(14) 0.0292(13) -0.0027(10) -0.0021(11) -0.0014(11)
C6A 0.047(4) 0.027(3) 0.026(3) -0.004(2) 0.006(3) -0.007(2)
C16 0.0354(15) 0.0455(17) 0.0421(15) -0.0074(12) -0.0056(12) -0.0009(13)
C12 0.0441(17) 0.0396(15) 0.0385(15) 0.0019(11) 0.0057(13) 0.0049(13)
C17 0.0378(16) 0.0451(16) 0.0488(17) -0.0049(13) 0.0052(14) -0.0046(13)
C19 0.0487(18) 0.0541(19) 0.0341(15) 0.0020(13) -0.0015(13) -0.0125(15)
C18 0.0453(17) 0.0525(18) 0.0348(15) 0.0058(13) 0.0004(13) -0.0103(14)
C13 0.0540(19) 0.0377(16) 0.0534(18) 0.0014(13) 0.0170(15) -0.0017(14)
C8 0.0419(17) 0.0538(19) 0.063(2) -0.0230(16) 0.0089(15) -0.0102(15)
C4A 0.048(4) 0.027(3) 0.026(3) -0.003(2) 0.007(3) -0.006(3)
C2A 0.048(4) 0.027(3) 0.026(3) -0.003(2) 0.007(3) -0.007(3)
C3A 0.048(4) 0.027(3) 0.026(3) -0.003(2) 0.007(3) -0.006(3)
C5A 0.048(4) 0.027(3) 0.026(3) -0.003(2) 0.006(3) -0.007(3)
C7A 0.048(4) 0.027(3) 0.026(3) -0.004(2) 0.007(3) -0.007(2)
C7 0.048(4) 0.034(3) 0.025(2) -0.008(2) 0.005(2) -0.014(2)
C2 0.046(4) 0.031(2) 0.025(3) -0.0023(18) 0.001(2) -0.005(2)
C3 0.041(3) 0.031(2) 0.033(3) -0.004(2) 0.008(2) -0.008(2)
C4 0.044(3) 0.038(3) 0.029(3) 0.005(2) 0.003(2) -0.009(2)
C5 0.041(3) 0.032(3) 0.038(3) 0.002(2) -0.004(2) -0.003(2)
C6 0.035(3) 0.028(4) 0.039(3) -0.010(2) 0.001(2) -0.008(2)
N1 0.047(3) 0.040(3) 0.028(3) -0.004(2) 0.004(2) -0.011(2)
N1A 0.029(6) 0.044(6) 0.026(5) 0.001(4) 0.003(4) -0.013(4)

loop_
_atom_type_symbol
_atom_type_description
_atom_type_scat_dispersion_real
_atom_type_scat_dispersion_imag
_atom_type_scat_source
C C 0.0181 0.0091 'International Tables Vol C Tables 4.2.6.8 and 6.1.1.4'
H H 0.0000 0.0000 'International Tables Vol C Tables 4.2.6.8 and 6.1.1.4'
N N 0.0311 0.0180 'International Tables Vol C Tables 4.2.6.8 and 6.1.1.4'

loop_
_exptl_crystal_face_index_h
_exptl_crystal_face_index_k
_exptl_crystal_face_index_l
_exptl_crystal_face_perp_dist
0 0 -13 0.0134
3 -3 -1 0.0792
-3 0 12 0.0188
3 3 1 0.0788
3 0 -13 0.0142
2 3 1 0.0799
-3 -3 -2 0.0805
7 0 5 0.0228
-3 3 1 0.0661
-7 0 -7 0.0118

loop_
_geom_angle_atom_site_label_1
_geom_angle_atom_site_label_2
_geom_angle_atom_site_label_3
_geom_angle
_geom_angle_site_symmetry_1
_geom_angle_site_symmetry_3
_geom_angle_publ_flag
C16 N15 C14 117.1(2) . . ?
C11 N10 N9 104.4(2) . . ?
N10 N9 C13 111.9(2) . . ?
N10 N9 C8 119.4(3) . . ?
C13 N9 C8 128.6(3) . . ?
N10 C11 C14 120.0(2) . . ?
N10 C11 C12 111.5(3) . . ?
C12 C11 C14 128.5(3) . . ?
N15 C14 C11 117.0(2) . . ?
N15 C14 C19 122.2(3) . . ?
C19 C14 C11 120.7(3) . . ?
C8 C6A C5A 133.5(16) . . ?
C8 C6A C7A 112.3(13) . . ?
C7A C6A C5A 114.1(13) . . ?
N15 C16 H16 118.0 . . ?
N15 C16 C17 123.9(3) . . ?
C17 C16 H16 118.0 . . ?
C11 C12 H12 127.5 . . ?
C13 C12 C11 104.9(3) . . ?
C13 C12 H12 127.5 . . ?
C16 C17 H17 120.8 . . ?
C18 C17 C16 118.3(3) . . ?
C18 C17 H17 120.8 . . ?
C14 C19 H19 120.1 . . ?
C18 C19 C14 119.8(3) . . ?
C18 C19 H19 120.1 . . ?
C17 C18 H18 120.7 . . ?
C19 C18 C17 118.6(3) . . ?
C19 C18 H18 120.7 . . ?
N9 C13 C12 107.3(3) . . ?
N9 C13 H13 126.3 . . ?
C12 C13 H13 126.3 . . ?
N9 C8 H8BC 109.0 . . ?
N9 C8 H8BD 109.0 . . ?
N9 C8 H8AA 108.7 . . ?
N9 C8 H8AB 108.7 . . ?
N9 C8 C6 112.7(4) . . ?
C6A C8 N9 114.4(10) . . ?
C6A C8 H8AA 108.7 . . ?
C6A C8 H8AB 108.7 . . ?
H8BC C8 H8BD 107.8 . . ?
H8AA C8 H8AB 107.6 . . ?
C6 C8 H8BC 109.0 . . ?
C6 C8 H8BD 109.0 . . ?
C3A C4A H4A 120.5 . . ?
C5A C4A H4A 120.5 . . ?
C5A C4A C3A 118.9(12) . . ?
C3A C2A C7A 119.8(12) . . ?
C3A C2A N1A 126.2(15) . . ?
C7A C2A N1A 114.0(14) . . ?
C4A C3A H3A 119.4 . . ?
C2A C3A C4A 121.3(13) . . ?
C2A C3A H3A 119.4 . . ?
C6A C5A H5A 118.8 . . ?
C4A C5A C6A 122.4(11) . . ?
C4A C5A H5A 118.8 . . ?
C6A C7A H7A 118.3 . . ?
C2A C7A C6A 123.4(13) . . ?
C2A C7A H7A 118.3 . . ?
C2 C7 H7 120.0 . . ?
C2 C7 C6 120.0 . . ?
C6 C7 H7 120.0 . . ?
C7 C2 N1 125.0(5) . . ?
C3 C2 C7 120.0 . . ?
C3 C2 N1 115.0(5) . . ?
C2 C3 H3 120.0 . . ?
C2 C3 C4 120.0 . . ?
C4 C3 H3 120.0 . . ?
C3 C4 H4 120.0 . . ?
C3 C4 C5 120.0 . . ?
C5 C4 H4 120.0 . . ?
C4 C5 H5 120.0 . . ?
C4 C5 C6 120.0 . . ?
C6 C5 H5 120.0 . . ?
C7 C6 C8 124.7(5) . . ?
C5 C6 C8 115.2(5) . . ?
C5 C6 C7 120.0 . . ?
N1 N1 C2 113.2(10) 3_576 . ?
N1A N1A C2A 112(2) 3_576 . ?

loop_
_geom_bond_atom_site_label_1
_geom_bond_atom_site_label_2
_geom_bond_distance
_geom_bond_site_symmetry_2
_geom_bond_publ_flag
N15 C14 1.343(3) . ?
N15 C16 1.338(4) . ?
N10 N9 1.357(3) . ?
N10 C11 1.347(4) . ?
N9 C13 1.357(4) . ?
N9 C8 1.452(4) . ?
C11 C14 1.463(4) . ?
C11 C12 1.401(4) . ?
C14 C19 1.388(4) . ?
C6A C8 1.333(18) . ?
C6A C5A 1.440(14) . ?
C6A C7A 1.404(17) . ?
C16 H16 0.9500 . ?
C16 C17 1.385(4) . ?
C12 H12 0.9500 . ?
C12 C13 1.370(5) . ?
C17 H17 0.9500 . ?
C17 C18 1.377(4) . ?
C19 H19 0.9500 . ?
C19 C18 1.373(4) . ?
C18 H18 0.9500 . ?
C13 H13 0.9500 . ?
C8 H8BC 0.9900 . ?
C8 H8BD 0.9900 . ?
C8 H8AA 0.9900 . ?
C8 H8AB 0.9900 . ?
C8 C6 1.565(6) . ?
C4A H4A 0.9500 . ?
C4A C3A 1.39(2) . ?
C4A C5A 1.381(16) . ?
C2A C3A 1.347(17) . ?
C2A C7A 1.383(18) . ?
C2A N1A 1.42(3) . ?
C3A H3A 0.9500 . ?
C5A H5A 0.9500 . ?
C7A H7A 0.9500 . ?
C7 H7 0.9500 . ?
C7 C2 1.3900 . ?
C7 C6 1.3900 . ?
C2 C3 1.3900 . ?
C2 N1 1.448(10) . ?
C3 H3 0.9500 . ?
C3 C4 1.3900 . ?
C4 H4 0.9500 . ?
C4 C5 1.3900 . ?
C5 H5 0.9500 . ?
C5 C6 1.3900 . ?
N1 N1 1.261(14) 3_576 ?
N1A N1A 1.24(3) 3_576 ?

loop_
_geom_torsion_atom_site_label_1
_geom_torsion_atom_site_label_2
_geom_torsion_atom_site_label_3
_geom_torsion_atom_site_label_4
_geom_torsion
_geom_torsion_site_symmetry_1
_geom_torsion_site_symmetry_2
_geom_torsion_site_symmetry_3
_geom_torsion_site_symmetry_4
_geom_torsion_publ_flag
N15 C14 C19 C18 -2.7(5) . . . . ?
N15 C16 C17 C18 -0.4(5) . . . . ?
N10 N9 C13 C12 -1.1(3) . . . . ?
N10 N9 C8 C6A -89.6(10) . . . . ?
N10 N9 C8 C6 -84.1(5) . . . . ?
N10 C11 C14 N15 177.3(2) . . . . ?
N10 C11 C14 C19 -3.9(4) . . . . ?
N10 C11 C12 C13 0.7(3) . . . . ?
N9 N10 C11 C14 177.2(2) . . . . ?
N9 N10 C11 C12 -1.4(3) . . . . ?
N9 C8 C6 C7 98.1(5) . . . . ?
N9 C8 C6 C5 -84.4(4) . . . . ?
C11 N10 N9 C13 1.5(3) . . . . ?
C11 N10 N9 C8 178.3(2) . . . . ?
C11 C14 C19 C18 178.6(3) . . . . ?
C11 C12 C13 N9 0.2(3) . . . . ?
C14 N15 C16 C17 -0.3(4) . . . . ?
C14 C11 C12 C13 -177.7(3) . . . . ?
C14 C19 C18 C17 1.9(5) . . . . ?
C16 N15 C14 C11 -179.4(2) . . . . ?
C16 N15 C14 C19 1.8(4) . . . . ?
C16 C17 C18 C19 -0.4(5) . . . . ?
C12 C11 C14 N15 -4.4(4) . . . . ?
C12 C11 C14 C19 174.4(3) . . . . ?
C13 N9 C8 C6A 86.5(11) . . . . ?
C13 N9 C8 C6 92.0(5) . . . . ?
C8 N9 C13 C12 -177.5(3) . . . . ?
C8 C6A C5A C4A 178(2) . . . . ?
C8 C6A C7A C2A -176.6(18) . . . . ?
C3A C4A C5A C6A -2.4(15) . . . . ?
C3A C2A C7A C6A -1.8(19) . . . . ?
C3A C2A N1A N1A -9(2) . . . 3_576 ?
C5A C6A C8 N9 -78.9(19) . . . . ?
C5A C6A C7A C2A 0.9(16) . . . . ?
C5A C4A C3A C2A 1.4(17) . . . . ?
C7A C6A C8 N9 98.0(12) . . . . ?
C7A C6A C5A C4A 1.3(14) . . . . ?
C7A C2A C3A C4A 0.6(19) . . . . ?
C7A C2A N1A N1A 171.2(14) . . . 3_576 ?
C7 C2 C3 C4 0.0 . . . . ?
C7 C2 N1 N1 -9.5(7) . . . 3_576 ?
C2 C7 C6 C8 177.4(6) . . . . ?
C2 C7 C6 C5 0.0 . . . . ?
C2 C3 C4 C5 0.0 . . . . ?
C3 C2 N1 N1 172.7(5) . . . 3_576 ?
C3 C4 C5 C6 0.0 . . . . ?
C4 C5 C6 C8 -177.6(6) . . . . ?
C4 C5 C6 C7 0.0 . . . . ?
C6 C7 C2 C3 0.0 . . . . ?
C6 C7 C2 N1 -177.7(5) . . . . ?
N1 C2 C3 C4 177.9(5) . . . . ?
N1A C2A C3A C4A -179.1(14) . . . . ?
N1A C2A C7A C6A 177.9(14) . . . . ?
